data_7118586
loop_
_publ_author_name
'Banerjee, Aparna'
'Nandi, Shyamapada'
'Nasa, Parveen'
'Vaidhyanathan, Ramanathan'

_publ_section_title
;
 Enhancing the carbon capture capacities of a rigid ultra-microporous MOF
 through gate-opening at low CO2 pressures assisted by swiveling oxalate
 pillars.
;
_journal_issue 9
_journal_name_full 'Chemical communications (Cambridge, England)'
_journal_page_first 1851
_journal_page_last 1854
_journal_paper_doi 10.1039/c5cc08172f
_journal_volume 52
_journal_year 2016
_chemical_formula_moiety Zn2(C2O4)(C2H3N4)2(H2O)
_chemical_formula_sum 'C6 H6 N8 O5 Zn2'
_chemical_formula_weight 400.93
_chemical_name_common 'Zinc aminotriazolato oxalate'
_chemical_name_systematic 'Zinc aminotriazolato oxalate'
_space_group_crystal_system monoclinic
_space_group_IT_number 14
_space_group_name_Hall '-P 2ybc'
_space_group_name_H-M_alt 'P 1 21/c 1'
_symmetry_space_group_name_Hall '-P 2ybc'
_symmetry_space_group_name_H-M 'P 1 21/c 1'
_atom_sites_solution_hydrogens geom
_audit_creation_method SHELXL-2014/6
_audit_update_record
;
2015-11-24 deposited with the CCDC.
2015-12-01 downloaded from the CCDC.
;
_cell_angle_alpha 90
_cell_angle_beta 100.213(7)
_cell_angle_gamma 90
_cell_formula_units_Z 4
_cell_length_a 17.576(4)
_cell_length_b 7.9026(16)
_cell_length_c 10.347(2)
_cell_measurement_reflns_used 9459
_cell_measurement_temperature 100(2)
_cell_measurement_theta_max 68.54
_cell_measurement_theta_min 5.11
_cell_volume 1414.4(5)
_computing_cell_refinement 'Bruker SAINT'
_computing_data_collection 'Bruker APEX2'
_computing_data_reduction 'Bruker SAINT'
_computing_molecular_graphics 'Bruker SHELXTL'
_computing_publication_material 'Bruker SHELXTL'
_computing_structure_refinement 'SHELXL-2014/6 (Sheldrick, 2014)'
_computing_structure_solution 'SHELXS-97 (Sheldrick 2008)'
_diffrn_ambient_temperature 100(2)
_diffrn_measured_fraction_theta_full 0.965
_diffrn_measured_fraction_theta_max 0.957
_diffrn_measurement_device_type 'D8 Venture APEX-II'
_diffrn_measurement_method 'CMOS-Photon 100'
_diffrn_radiation_monochromator Micro-focus
_diffrn_radiation_source Micro-focus
_diffrn_radiation_type CuK\a
_diffrn_radiation_wavelength 1.54178
_diffrn_reflns_av_R_equivalents 0.0625
_diffrn_reflns_av_unetI/netI 0.0491
_diffrn_reflns_laue_measured_fraction_full 0.965
_diffrn_reflns_laue_measured_fraction_max 0.957
_diffrn_reflns_limit_h_max 21
_diffrn_reflns_limit_h_min -21
_diffrn_reflns_limit_k_max 9
_diffrn_reflns_limit_k_min -9
_diffrn_reflns_limit_l_max 12
_diffrn_reflns_limit_l_min -12
_diffrn_reflns_number 10881
_diffrn_reflns_point_group_measured_fraction_full 0.965
_diffrn_reflns_point_group_measured_fraction_max 0.957
_diffrn_reflns_theta_full 67.679
_diffrn_reflns_theta_max 68.705
_diffrn_reflns_theta_min 2.554
_exptl_absorpt_coefficient_mu 4.533
_exptl_absorpt_correction_T_max 0.7364
_exptl_absorpt_correction_T_min 0.5981
_exptl_absorpt_correction_type multi-scan
_exptl_absorpt_process_details 'SADABS;Universitat Gottingen,1997'
_exptl_crystal_colour colorless
_exptl_crystal_density_diffrn 1.883
_exptl_crystal_density_method 'not measured'
_exptl_crystal_description 'hexagonal plates'
_exptl_crystal_F_000 792
_exptl_crystal_size_max 0.12
_exptl_crystal_size_mid 0.10
_exptl_crystal_size_min 0.04
_refine_diff_density_max 2.146
_refine_diff_density_min -1.152
_refine_diff_density_rms 0.270
_refine_ls_extinction_method none
_refine_ls_goodness_of_fit_ref 1.047
_refine_ls_hydrogen_treatment constr
_refine_ls_matrix_type full
_refine_ls_number_parameters 199
_refine_ls_number_reflns 2517
_refine_ls_number_restraints 0
_refine_ls_restrained_S_all 1.047
_refine_ls_R_factor_all 0.1141
_refine_ls_R_factor_gt 0.1084
_refine_ls_shift/su_max 0.000
_refine_ls_shift/su_mean 0.000
_refine_ls_structure_factor_coef Fsqd
_refine_ls_weighting_details 'w=1/[\s^2^(Fo^2^)+(0.1652P)^2^+37.3893P] where P=(Fo^2^+2Fc^2^)/3'
_refine_ls_weighting_scheme calc
_refine_ls_wR_factor_gt 0.3081
_refine_ls_wR_factor_ref 0.3127
_reflns_Friedel_coverage 0.000
_reflns_number_gt 2239
_reflns_number_total 2517
_reflns_threshold_expression 'I > 2\s(I)'
_cod_data_source_file c5cc08172f2.cif
_cod_data_source_block try5_BuOH
_cod_original_cell_volume 1414.3(5)
_cod_database_code 7118586
_shelx_space_group_comment
;
The symmetry employed for this shelxl refinement is uniquely defined
by the following loop, which should always be used as a source of
symmetry information in preference to the above space-group names.
They are only intended as comments.
;
_shelxl_version_number 2014/6

loop_
_space_group_symop_operation_xyz
'x, y, z'
'-x, y+1/2, -z+1/2'
'-x, -y, -z'
'x, -y-1/2, z-1/2'

loop_
_atom_site_label
_atom_site_type_symbol
_atom_site_fract_x
_atom_site_fract_y
_atom_site_fract_z
_atom_site_U_iso_or_equiv
_atom_site_adp_type
_atom_site_occupancy
_atom_site_site_symmetry_order
_atom_site_calc_flag
_atom_site_refinement_flags_posn
_atom_site_refinement_flags_adp
_atom_site_refinement_flags_occupancy
Zn1 Zn 0.34300(8) 0.56006(17) -0.04539(14) 0.0230(5) Uani 1 1 d . . .
Zn2 Zn 0.15536(7) 0.44280(18) 0.08166(13) 0.0226(5) Uani 1 1 d . . .
N1 N 0.2581(5) 0.3842(13) -0.1183(10) 0.032(2) Uani 1 1 d . . .
N2 N 0.1895(5) 0.3487(12) -0.0801(8) 0.0259(19) Uani 1 1 d . . .
C3 C 0.1502(6) 0.2487(17) -0.1672(12) 0.035(3) Uani 1 1 d . . .
H3 H 0.1005 0.2051 -0.1612 0.042 Uiso 1 1 calc R U .
N3 N 0.1876(5) 0.2140(12) -0.2663(9) 0.029(2) Uani 1 1 d . . .
C4 C 0.2546(6) 0.3001(15) -0.2314(11) 0.030(2) Uani 1 1 d . . .
N4 N 0.3105(7) 0.3004(18) -0.3046(13) 0.059(4) Uani 1 1 d . . .
H4A H 0.3531 0.3588 -0.2790 0.071 Uiso 1 1 calc R U .
H4B H 0.3045 0.2421 -0.3782 0.071 Uiso 1 1 calc R U .
N5 N 0.3125(5) 0.6315(12) 0.1220(9) 0.0258(19) Uani 1 1 d . . .
N6 N 0.2388(5) 0.6280(12) 0.1491(9) 0.028(2) Uani 1 1 d . . .
C5 C 0.3521(6) 0.7160(15) 0.2206(12) 0.031(2) Uani 1 1 d . . .
H5 H 0.4061 0.7363 0.2294 0.037 Uiso 1 1 calc R U .
C6 C 0.2405(7) 0.7122(17) 0.2584(14) 0.039(3) Uani 1 1 d . . .
N7 N 0.3102(5) 0.7709(12) 0.3072(9) 0.028(2) Uani 1 1 d . . .
N8 N 0.1782(7) 0.730(2) 0.3197(14) 0.069(5) Uani 1 1 d . . .
H8A H 0.1338 0.6826 0.2858 0.082 Uiso 1 1 calc R U .
H8B H 0.1826 0.7877 0.3932 0.082 Uiso 1 1 calc R U .
C1 C 0.0097(7) 0.5947(16) 0.0008(14) 0.037(3) Uani 1 1 d . . .
O1 O 0.0778(5) 0.6370(12) 0.0415(12) 0.051(3) Uani 1 1 d . . .
O2 O -0.0454(4) 0.6908(11) -0.0413(10) 0.042(2) Uani 1 1 d . . .
C2 C 0.4907(7) 0.4079(15) -0.0111(12) 0.031(2) Uani 1 1 d . . .
O3 O 0.4207(4) 0.3677(11) -0.0373(10) 0.040(2) Uani 1 1 d . . .
O4 O 0.5470(4) 0.3050(10) -0.0030(10) 0.038(2) Uani 1 1 d . . .
O100 O 0.0222(19) 0.522(3) 0.675(3) 0.089(10) Uani 0.5 1 d . . P
O101 O 0.5413(11) 0.527(2) 0.347(2) 0.049(5) Uani 0.5 1 d . . P

loop_
_atom_site_aniso_label
_atom_site_aniso_U_11
_atom_site_aniso_U_22
_atom_site_aniso_U_33
_atom_site_aniso_U_23
_atom_site_aniso_U_13
_atom_site_aniso_U_12
Zn1 0.0237(8) 0.0251(8) 0.0211(8) 0.0004(5) 0.0061(6) 0.0013(5)
Zn2 0.0197(8) 0.0295(9) 0.0188(8) 0.0014(5) 0.0035(5) -0.0001(5)
N1 0.024(5) 0.036(5) 0.037(5) -0.005(4) 0.006(4) 0.000(4)
N2 0.023(4) 0.036(5) 0.019(4) -0.008(4) 0.005(3) 0.002(4)
C3 0.026(6) 0.051(8) 0.032(6) -0.006(6) 0.011(5) -0.005(5)
N3 0.026(4) 0.035(5) 0.026(5) -0.007(4) 0.003(4) 0.001(4)
C4 0.030(6) 0.035(6) 0.026(6) -0.004(5) 0.006(4) -0.001(5)
N4 0.061(8) 0.068(9) 0.055(7) -0.040(7) 0.028(6) -0.034(7)
N5 0.022(4) 0.032(5) 0.025(5) 0.000(4) 0.008(3) -0.003(4)
N6 0.022(4) 0.030(5) 0.033(5) -0.011(4) 0.005(4) -0.002(4)
C5 0.021(5) 0.038(6) 0.035(6) -0.012(5) 0.006(4) -0.007(5)
C6 0.028(6) 0.040(7) 0.051(8) -0.013(6) 0.013(5) -0.002(5)
N7 0.023(4) 0.037(5) 0.024(5) -0.010(4) 0.006(3) -0.001(4)
N8 0.035(6) 0.099(11) 0.083(10) -0.067(9) 0.038(6) -0.032(7)
C1 0.023(6) 0.037(7) 0.050(8) -0.001(6) 0.001(5) -0.003(5)
O1 0.022(4) 0.035(5) 0.092(8) -0.003(5) -0.005(4) -0.001(4)
O2 0.023(4) 0.032(4) 0.068(6) 0.004(4) -0.002(4) -0.002(3)
C2 0.032(6) 0.037(6) 0.025(6) 0.003(5) 0.007(4) 0.010(5)
O3 0.014(4) 0.030(4) 0.075(6) -0.004(4) 0.003(4) 0.002(3)
O4 0.026(4) 0.026(4) 0.063(6) 0.003(4) 0.012(4) 0.003(3)
O100 0.15(3) 0.039(12) 0.072(16) -0.006(12) 0.000(17) 0.066(16)
O101 0.056(11) 0.014(7) 0.085(15) 0.003(9) 0.037(11) 0.006(8)

loop_
_atom_type_symbol
_atom_type_description
_atom_type_scat_dispersion_real
_atom_type_scat_dispersion_imag
_atom_type_scat_source
C C 0.0181 0.0091 'International Tables Vol C Tables 4.2.6.8 and 6.1.1.4'
H H 0.0000 0.0000 'International Tables Vol C Tables 4.2.6.8 and 6.1.1.4'
N N 0.0311 0.0180 'International Tables Vol C Tables 4.2.6.8 and 6.1.1.4'
O O 0.0492 0.0322 'International Tables Vol C Tables 4.2.6.8 and 6.1.1.4'
Zn Zn -1.5491 0.6778 'International Tables Vol C Tables 4.2.6.8 and 6.1.1.4'

loop_
_geom_angle_atom_site_label_1
_geom_angle_atom_site_label_2
_geom_angle_atom_site_label_3
_geom_angle
_geom_angle_site_symmetry_1
_geom_angle_site_symmetry_3
N5 Zn1 N7 112.5(4) . 4_575
N5 Zn1 O3 117.4(4) . .
N7 Zn1 O3 128.4(4) 4_575 .
N5 Zn1 N1 102.6(4) . .
N7 Zn1 N1 94.4(4) 4_575 .
O3 Zn1 N1 87.1(4) . .
N5 Zn1 O4 91.5(4) . 3_665
N7 Zn1 O4 88.4(4) 4_575 3_665
O3 Zn1 O4 78.2(3) . 3_665
N1 Zn1 O4 163.2(4) . 3_665
N3 Zn2 N2 109.8(4) 4_566 .
N3 Zn2 O1 135.1(5) 4_566 .
N2 Zn2 O1 113.2(4) . .
N3 Zn2 N6 94.9(4) 4_566 .
N2 Zn2 N6 103.8(4) . .
O1 Zn2 N6 86.9(4) . .
N3 Zn2 O2 88.2(4) 4_566 3_565
N2 Zn2 O2 92.7(4) . 3_565
O1 Zn2 O2 77.7(3) . 3_565
N6 Zn2 O2 160.9(4) . 3_565
C4 N1 N2 104.3(9) . .
C4 N1 Zn1 124.6(8) . .
N2 N1 Zn1 130.3(7) . .
C3 N2 N1 108.3(9) . .
C3 N2 Zn2 126.7(8) . .
N1 N2 Zn2 125.0(7) . .
N2 C3 N3 112.4(10) . .
C3 N3 C4 102.4(9) . .
C3 N3 Zn2 128.1(8) . 4_565
C4 N3 Zn2 129.3(8) . 4_565
N1 C4 N4 124.7(11) . .
N1 C4 N3 112.7(10) . .
N4 C4 N3 122.6(11) . .
C5 N5 N6 103.9(9) . .
C5 N5 Zn1 129.5(7) . .
N6 N5 Zn1 125.7(7) . .
C6 N6 N5 106.9(9) . .
C6 N6 Zn2 123.3(8) . .
N5 N6 Zn2 125.0(7) . .
N5 C5 N7 114.2(9) . .
N6 C6 N7 112.6(10) . .
N6 C6 N8 123.8(11) . .
N7 C6 N8 123.4(12) . .
C6 N7 C5 102.4(9) . .
C6 N7 Zn1 129.5(8) . 4_576
C5 N7 Zn1 127.1(7) . 4_576
O1 C1 O2 126.7(12) . .
O1 C1 C1 117.8(14) . 3_565
O2 C1 C1 115.6(13) . 3_565
C1 O1 Zn2 115.8(9) . .
C1 O2 Zn2 112.3(8) . 3_565
O3 C2 O4 125.1(11) . .
O3 C2 C2 117.2(13) . 3_665
O4 C2 C2 117.7(13) . 3_665
C2 O3 Zn1 116.5(8) . .
C2 O4 Zn1 110.4(8) . 3_665

loop_
_geom_bond_atom_site_label_1
_geom_bond_atom_site_label_2
_geom_bond_distance
_geom_bond_site_symmetry_2
Zn1 N5 1.984(9) .
Zn1 N7 2.033(9) 4_575
Zn1 O3 2.035(8) .
Zn1 N1 2.081(10) .
Zn1 O4 2.187(8) 3_665
Zn2 N3 2.003(9) 4_566
Zn2 N2 2.018(8) .
Zn2 O1 2.046(9) .
Zn2 N6 2.102(9) .
Zn2 O2 2.177(8) 3_565
N1 C4 1.338(15) .
N1 N2 1.361(13) .
N2 C3 1.302(15) .
C3 N3 1.342(15) .
N3 C4 1.353(15) .
N3 Zn2 2.003(9) 4_565
C4 N4 1.343(16) .
N5 C5 1.312(15) .
N5 N6 1.373(12) .
N6 C6 1.307(16) .
C5 N7 1.329(14) .
C6 N7 1.324(15) .
C6 N8 1.365(16) .
N7 Zn1 2.033(9) 4_576
C1 O1 1.241(15) .
C1 O2 1.248(15) .
C1 C1 1.53(3) 3_565
O2 Zn2 2.177(8) 3_565
C2 O3 1.253(15) .
C2 O4 1.272(14) .
C2 C2 1.50(2) 3_665
O4 Zn1 2.187(8) 3_665
